data_7159707
loop_
_publ_author_name
'Bandehali-Naeini, Farzaneh'
'Tanbakouchian, Zahra'
'Farajinia-Lehi, Noushin'
'Mayer, Nicolas'
'Shiri, Morteza'
'Breugst, Martin'

_publ_section_title
;
 Two distinct protocols for the synthesis of unsymmetrical
 3,4-disubstituted maleimides based on transition-metal catalysts.
;
_journal_issue 2
_journal_name_full 'Organic &amp; biomolecular chemistry'
_journal_page_first 380
_journal_page_last 387
_journal_paper_doi 10.1039/d3ob01620j
_journal_volume 22
_journal_year 2024
_chemical_formula_moiety '0.44(C24 H21 Br N2 O2)'
_chemical_formula_sum 'C10.67 H9.33 Br0.44 N0.89 O0.89'
_chemical_formula_weight 199.71
_chemical_name_systematic 3-(2-bromophenyl)-1-cyclohexyl-4-(1H-indol-2-yl)-1H-pyrrole-2,5-dione
_space_group_crystal_system triclinic
_space_group_IT_number 2
_space_group_name_Hall '-P 1'
_space_group_name_H-M_alt 'P -1'
_atom_sites_solution_hydrogens geom
_atom_sites_solution_primary dual
_audit_creation_date 2019-12-19
_audit_creation_method
;
Olex2 1.2
(compiled 2018.05.29 svn.r3508 for OlexSys, GUI svn.r5506)
;
_audit_update_record
;
2020-01-08 deposited with the CCDC.	2023-12-01 downloaded from the CCDC.
;
_cell_angle_alpha 90.102(5)
_cell_angle_beta 111.664(5)
_cell_angle_gamma 113.639(6)
_cell_formula_units_Z 9
_cell_length_a 12.1123(7)
_cell_length_b 13.4106(9)
_cell_length_c 15.0272(7)
_cell_measurement_reflns_used 7916
_cell_measurement_temperature 153(70)
_cell_measurement_theta_max 25.9130
_cell_measurement_theta_min 3.6330
_cell_volume 2045.7(3)
_computing_cell_refinement 'CrysAlisPro 1.171.40.54a (Rigaku OD, 2019)'
_computing_data_collection 'CrysAlisPro 1.171.40.54a (Rigaku OD, 2019)'
_computing_data_reduction 'CrysAlisPro 1.171.40.54a (Rigaku OD, 2019)'
_computing_molecular_graphics 'Olex2 (Dolomanov et al., 2009)'
_computing_publication_material 'Olex2 (Dolomanov et al., 2009)'
_computing_structure_refinement 'ShelXL (Sheldrick, 2015)'
_computing_structure_solution 'ShelXT (Sheldrick, 2015)'
_diffrn_ambient_environment N~2~
_diffrn_ambient_temperature 153(70)
_diffrn_detector 'CCD plate'
_diffrn_detector_area_resol_mean 10.3590
_diffrn_detector_type Atlas
_diffrn_measured_fraction_theta_full 0.855
_diffrn_measured_fraction_theta_max 0.750
_diffrn_measurement_details
;
List of Runs (angles in degrees, time in seconds):

  # Type    Start    End  Width  t~exp~   \w     \q     \k     \f   Frames
#--------------------------------------------------------------------------
  1  \w    -73.00  12.00   1.00   32.78    --    1.07 -40.00 121.00   85
  2  \w    -13.00  75.00   1.00   32.78    --    1.07  40.00 -84.00   88
  3  \w      3.00  40.00   1.00   32.78    --    1.07 -99.00-120.00   37
  4  \w    -10.00  15.00   1.00   32.78    --    1.07 -99.00-150.00   25
  5  \w    -14.00  38.00   1.00   32.78    --   -1.93 -99.00 -30.00   52
;
_diffrn_measurement_device 'four-circle diffractometer'
_diffrn_measurement_device_type 'SuperNova, Single source at offset/far, Atlas'
_diffrn_measurement_method '\w scans'
_diffrn_orient_matrix_type 'CrysAlisPro convention (1999,Acta A55,543-557)'
_diffrn_orient_matrix_UB_11 -0.0691524000
_diffrn_orient_matrix_UB_12 -0.0313647000
_diffrn_orient_matrix_UB_13 -0.0244009000
_diffrn_orient_matrix_UB_21 -0.0076839000
_diffrn_orient_matrix_UB_22 0.0494830000
_diffrn_orient_matrix_UB_23 -0.0072114000
_diffrn_orient_matrix_UB_31 0.0063986000
_diffrn_orient_matrix_UB_32 -0.0027616000
_diffrn_orient_matrix_UB_33 -0.0448828000
_diffrn_radiation_monochromator mirror
_diffrn_radiation_probe x-ray
_diffrn_radiation_type MoK\a
_diffrn_radiation_wavelength 0.71073
_diffrn_reflns_av_R_equivalents 0.1047
_diffrn_reflns_av_unetI/netI 0.0698
_diffrn_reflns_Laue_measured_fraction_full 0.855
_diffrn_reflns_Laue_measured_fraction_max 0.750
_diffrn_reflns_limit_h_max 14
_diffrn_reflns_limit_h_min -12
_diffrn_reflns_limit_k_max 14
_diffrn_reflns_limit_k_min -15
_diffrn_reflns_limit_l_max 17
_diffrn_reflns_limit_l_min -15
_diffrn_reflns_number 15127
_diffrn_reflns_point_group_measured_fraction_full 0.855
_diffrn_reflns_point_group_measured_fraction_max 0.750
_diffrn_reflns_theta_full 25.242
_diffrn_reflns_theta_max 26.591
_diffrn_reflns_theta_min 3.330
_diffrn_source 'micro-focus sealed X-ray tube'
_diffrn_source_type 'SuperNova (Mo) X-ray Source'
_exptl_absorpt_coefficient_mu 2.032
_exptl_absorpt_correction_T_max 1.00000
_exptl_absorpt_correction_T_min 0.83263
_exptl_absorpt_correction_type multi-scan
_exptl_absorpt_process_details
;
CrysAlisPro 1.171.40.54a (Rigaku Oxford Diffraction, 2019)
Empirical absorption correction using spherical harmonics,
 implemented in SCALE3 ABSPACK scaling algorithm.
;
_exptl_crystal_colour 'clear orangish orange'
_exptl_crystal_colour_lustre clear
_exptl_crystal_colour_modifier orangish
_exptl_crystal_colour_primary orange
_exptl_crystal_density_diffrn 1.459
_exptl_crystal_description irregular
_exptl_crystal_F_000 920
_exptl_crystal_size_max 0.15
_exptl_crystal_size_mid 0.15
_exptl_crystal_size_min 0.15
_refine_diff_density_max 1.896
_refine_diff_density_min -1.696
_refine_diff_density_rms 0.181
_refine_ls_extinction_method none
_refine_ls_goodness_of_fit_ref 1.205
_refine_ls_hydrogen_treatment constr
_refine_ls_matrix_type full
_refine_ls_number_parameters 523
_refine_ls_number_reflns 6435
_refine_ls_number_restraints 0
_refine_ls_restrained_S_all 1.205
_refine_ls_R_factor_all 0.0941
_refine_ls_R_factor_gt 0.0752
_refine_ls_shift/su_max 0.000
_refine_ls_shift/su_mean 0.000
_refine_ls_structure_factor_coef Fsqd
_refine_ls_weighting_details 'w=1/[\s^2^(Fo^2^)+(0.1929P)^2^+0.4819P] where P=(Fo^2^+2Fc^2^)/3'
_refine_ls_weighting_scheme calc
_refine_ls_wR_factor_gt 0.2439
_refine_ls_wR_factor_ref 0.2830
_reflns_Friedel_coverage 0.000
_reflns_number_gt 5146
_reflns_number_total 6435
_reflns_threshold_expression 'I > 2\s(I)'
_cod_data_source_file d3ob01620j3.cif
_cod_data_source_block exp_72
_cod_depositor_comments 'Adding full bibliography for 7159707.cif.'
_cod_original_cell_volume 2045.7(2)
_cod_database_code 7159707
_shelx_shelxl_version_number 2018/1
_shelx_space_group_comment
;
The symmetry employed for this shelxl refinement is uniquely defined
by the following loop, which should always be used as a source of
symmetry information in preference to the above space-group names.
They are only intended as comments.
;
_reflns_odcompleteness_completeness 99.54
_reflns_odcompleteness_iscentric 1
_reflns_odcompleteness_theta 21.92
_olex2_refinement_description
;
1. Fixed Uiso
 At 1.2 times of:
  All C(H) groups, All C(H,H) groups, All N(H) groups
2.a Ternary CH refined with riding coordinates:
 C00V(H00V), C01C(H01P)
2.b Secondary CH2 refined with riding coordinates:
 C011(H01A,H01B), C012(H01C,H01D), C013(H01E,H01F), C018(H01M,H01N), C01A(H01G,
 H01H), C01G(H01R,H01S), C01H(H01T,H01U), C01I(H01J,H01K), C01K(H01V,H01W),
 C01L(H01X,H01Y)
2.c Aromatic/amide H refined with riding coordinates:
 N007(H007), N008(H008), C00K(H00K), C00L(H00L), C00M(H00M), C00O(H00O),
 C00P(H00P), C00R(H00R), C00S(H00S), C00T(H00T), C00U(H00U), C014(H014),
 C015(H015), C017(H017), C019(H019), C01B(H01O), C01D(H01Q), C01E(H01I),
 C01J(H01L), C01M(H01Z)
;
_olex2_submission_special_instructions 'No special instructions were received'
_oxdiff_exptl_absorpt_empirical_details
;
Empirical correction (ABSPACK) includes:
- Absorption correction using spherical harmonics
- Frame scaling
;
_oxdiff_exptl_absorpt_empirical_full_max 1.825
_oxdiff_exptl_absorpt_empirical_full_min 0.666

loop_
_space_group_symop_operation_xyz
'x, y, z'
'-x, -y, -z'

loop_
_atom_site_label
_atom_site_type_symbol
_atom_site_fract_x
_atom_site_fract_y
_atom_site_fract_z
_atom_site_U_iso_or_equiv
_atom_site_adp_type
_atom_site_occupancy
_atom_site_site_symmetry_order
_atom_site_calc_flag
_atom_site_refinement_flags_posn
_atom_site_refinement_flags_adp
_atom_site_refinement_flags_occupancy
_atom_site_disorder_assembly
_atom_site_disorder_group
Br01 Br 0.81139(6) 0.07247(5) 0.98619(5) 0.0315(3) Uani 1 1 d . . . . .
Br02 Br 0.25303(10) 0.39587(6) 0.51334(6) 0.0493(3) Uani 1 1 d . . . . .
O003 O 0.6656(4) 0.2908(3) 0.9276(3) 0.0255(10) Uani 1 1 d . . . . .
O004 O 0.7823(5) 0.2896(4) 0.6724(3) 0.0278(10) Uani 1 1 d . . . . .
O005 O 0.0023(4) 0.2365(4) 0.6078(3) 0.0317(11) Uani 1 1 d . . . . .
O006 O 0.3603(4) 0.2478(4) 0.8639(3) 0.0278(10) Uani 1 1 d . . . . .
N007 N 0.6709(5) 0.0639(4) 0.5936(4) 0.0241(12) Uani 1 1 d . . . . .
H007 H 0.710706 0.127660 0.580712 0.029 Uiso 1 1 calc R . . . .
N008 N 0.5415(5) 0.4694(4) 0.9126(4) 0.0199(11) Uani 1 1 d . . . . .
H008 H 0.535129 0.406963 0.929971 0.024 Uiso 1 1 calc R . . . .
N009 N 0.7404(5) 0.3219(4) 0.8052(4) 0.0221(11) Uani 1 1 d . . . . .
N00A N 0.1622(5) 0.2120(4) 0.7383(4) 0.0248(12) Uani 1 1 d . . . . .
C00B C 0.6243(6) -0.0002(5) 0.9270(4) 0.0185(12) Uani 1 1 d . . . . .
C00C C 0.6497(6) 0.5679(5) 0.9520(5) 0.0218(13) Uani 1 1 d . . . . .
C00D C 0.5578(6) 0.0438(5) 0.8526(4) 0.0210(13) Uani 1 1 d . . . . .
C00E C 0.2138(6) 0.3908(5) 0.7055(4) 0.0218(13) Uani 1 1 d . . . . .
C00F C 0.6285(6) 0.1386(5) 0.8150(4) 0.0203(13) Uani 1 1 d . . . . .
C00G C 0.6227(6) 0.6508(5) 0.9045(4) 0.0217(13) Uani 1 1 d . . . . .
C00H C 0.1946(6) 0.4806(5) 0.6550(4) 0.0196(12) Uani 1 1 d . . . . .
C00I C 0.1100(6) 0.2727(5) 0.6744(4) 0.0217(13) Uani 1 1 d . . . . .
C00J C 0.6779(6) 0.2558(5) 0.8593(5) 0.0239(14) Uani 1 1 d . . . . .
C00K C 0.5591(7) -0.0917(5) 0.9594(5) 0.0294(15) Uani 1 1 d . . . . .
H00K H 0.605882 -0.118554 1.009292 0.035 Uiso 1 1 calc R . . . .
C00L C 0.7736(6) 0.5927(5) 1.0284(5) 0.0242(14) Uani 1 1 d . . . . .
H00L H 0.790959 0.538464 1.061300 0.029 Uiso 1 1 calc R . . . .
C00M C 0.4198(6) -0.0097(5) 0.8114(5) 0.0266(14) Uani 1 1 d . . . . .
H00M H 0.372474 0.017555 0.762222 0.032 Uiso 1 1 calc R . . . .
C00N C 0.3185(6) 0.3951(5) 0.7829(5) 0.0222(13) Uani 1 1 d . . . . .
C00O C 0.8661(6) 0.6996(5) 1.0515(5) 0.0285(15) Uani 1 1 d . . . . .
H00O H 0.948174 0.717950 1.101471 0.034 Uiso 1 1 calc R . . . .
C00P C 0.4226(6) -0.1439(5) 0.9169(5) 0.0250(14) Uani 1 1 d . . . . .
H00P H 0.377642 -0.206591 0.937987 0.030 Uiso 1 1 calc R . . . .
C00Q C 0.6345(6) 0.0462(5) 0.6707(5) 0.0239(14) Uani 1 1 d . . . . .
C00R C 0.7225(6) 0.7605(5) 0.9303(5) 0.0238(13) Uani 1 1 d . . . . .
H00R H 0.706742 0.815892 0.898525 0.029 Uiso 1 1 calc R . . . .
C00S C 0.4901(6) 0.5971(5) 0.8318(4) 0.0223(13) Uani 1 1 d . . . . .
H00S H 0.444572 0.630236 0.788017 0.027 Uiso 1 1 calc R . . . .
C00T C 0.5736(6) -0.0660(5) 0.6694(5) 0.0241(14) Uani 1 1 d . . . . .
H00T H 0.539785 -0.099730 0.713464 0.029 Uiso 1 1 calc R . . . .
C00U C 0.8428(6) 0.7834(5) 1.0031(5) 0.0279(14) Uani 1 1 d . . . . .
H00U H 0.909655 0.854931 1.020576 0.033 Uiso 1 1 calc R . . . .
C00V C 0.8059(6) 0.4433(5) 0.8288(5) 0.0254(14) Uani 1 1 d . . . . .
H00V H 0.798018 0.464533 0.887800 0.031 Uiso 1 1 calc R . . . .
C00W C 0.4433(6) 0.4864(5) 0.8396(4) 0.0201(13) Uani 1 1 d . . . . .
C00X C 0.6608(6) 0.1381(5) 0.7383(5) 0.0223(13) Uani 1 1 d . . . . .
C00Y C 0.5728(6) -0.1198(5) 0.5874(5) 0.0277(14) Uani 1 1 d . . . . .
C00Z C 0.6334(6) -0.0368(5) 0.5397(5) 0.0276(14) Uani 1 1 d . . . . .
C010 C 0.7354(6) 0.2568(5) 0.7302(5) 0.0225(13) Uani 1 1 d . . . . .
C011 C 0.9527(6) 0.4875(5) 0.8522(5) 0.0273(14) Uani 1 1 d . . . . .
H01A H 0.993485 0.457834 0.907112 0.033 Uiso 1 1 calc R . . . .
H01B H 0.964274 0.462966 0.796830 0.033 Uiso 1 1 calc R . . . .
C012 C 0.7376(7) 0.4942(5) 0.7491(5) 0.0255(14) Uani 1 1 d . . . . .
H01C H 0.646918 0.469303 0.741125 0.031 Uiso 1 1 calc R . . . .
H01D H 0.737064 0.469828 0.688049 0.031 Uiso 1 1 calc R . . . .
C013 C 0.8075(7) 0.6198(5) 0.7739(5) 0.0294(15) Uani 1 1 d . . . . .
H01E H 0.799429 0.644461 0.830995 0.035 Uiso 1 1 calc R . . . .
H01F H 0.765760 0.650535 0.720360 0.035 Uiso 1 1 calc R . . . .
C014 C 0.1852(7) 0.5749(6) 0.5169(5) 0.0359(17) Uani 1 1 d . . . . .
H014 H 0.193300 0.581238 0.457716 0.043 Uiso 1 1 calc R . . . .
C015 C 0.6479(7) -0.0604(6) 0.4570(5) 0.0319(16) Uani 1 1 d . . . . .
H015 H 0.688249 -0.004159 0.427703 0.038 Uiso 1 1 calc R . . . .
C016 C 0.2052(6) 0.4934(5) 0.5662(5) 0.0275(14) Uani 1 1 d . . . . .
C017 C 0.6004(7) -0.1707(7) 0.4182(5) 0.0374(18) Uani 1 1 d . . . . .
H017 H 0.608601 -0.189377 0.362112 0.045 Uiso 1 1 calc R . . . .
C018 C -0.0320(6) 0.0509(5) 0.7422(5) 0.0281(15) Uani 1 1 d . . . . .
H01M H -0.017827 0.089387 0.802944 0.034 Uiso 1 1 calc R . . . .
H01N H -0.093734 0.067992 0.689369 0.034 Uiso 1 1 calc R . . . .
C019 C 0.3531(7) -0.1033(6) 0.8434(5) 0.0307(15) Uani 1 1 d . . . . .
H019 H 0.261556 -0.138639 0.815328 0.037 Uiso 1 1 calc R . . . .
C01A C 0.9536(7) 0.6624(5) 0.7937(5) 0.0303(15) Uani 1 1 d . . . . .
H01G H 0.962073 0.642194 0.735295 0.036 Uiso 1 1 calc R . . . .
H01H H 0.996329 0.742399 0.810878 0.036 Uiso 1 1 calc R . . . .
C01B C 0.1531(7) 0.6470(6) 0.5554(5) 0.0324(16) Uani 1 1 d . . . . .
H01O H 0.138187 0.701848 0.522038 0.039 Uiso 1 1 calc R . . . .
C01C C 0.0983(6) 0.0899(5) 0.7309(5) 0.0229(14) Uani 1 1 d . . . . .
H01P H 0.157406 0.071338 0.785672 0.027 Uiso 1 1 calc R . . . .
C01D C 0.1631(7) 0.5554(6) 0.6942(5) 0.0292(15) Uani 1 1 d . . . . .
H01Q H 0.155610 0.550037 0.753586 0.035 Uiso 1 1 calc R . . . .
C01E C 0.5396(6) -0.2547(6) 0.4642(5) 0.0341(16) Uani 1 1 d . . . . .
H01I H 0.508323 -0.328165 0.437217 0.041 Uiso 1 1 calc R . . . .
C01F C 0.2873(6) 0.2777(5) 0.8025(5) 0.0249(14) Uani 1 1 d . . . . .
C01G C -0.1031(7) -0.1357(5) 0.6490(5) 0.0300(15) Uani 1 1 d . . . . .
H01R H -0.133224 -0.213799 0.652556 0.036 Uiso 1 1 calc R . . . .
H01S H -0.169140 -0.127409 0.592670 0.036 Uiso 1 1 calc R . . . .
C01H C -0.0888(7) -0.0729(5) 0.7412(5) 0.0329(16) Uani 1 1 d . . . . .
H01T H -0.174399 -0.097810 0.743834 0.039 Uiso 1 1 calc R . . . .
H01U H -0.031505 -0.088753 0.798145 0.039 Uiso 1 1 calc R . . . .
C01I C 1.0204(7) 0.6132(5) 0.8761(5) 0.0291(15) Uani 1 1 d . . . . .
H01J H 1.017126 0.637668 0.935493 0.035 Uiso 1 1 calc R . . . .
H01K H 1.112185 0.639187 0.886778 0.035 Uiso 1 1 calc R . . . .
C01J C 0.5250(7) -0.2316(6) 0.5473(6) 0.0371(17) Uani 1 1 d . . . . .
H01L H 0.484618 -0.288252 0.576190 0.045 Uiso 1 1 calc R . . . .
C01K C 0.0839(7) 0.0304(5) 0.6396(6) 0.0322(16) Uani 1 1 d . . . . .
H01V H 0.169438 0.055339 0.636913 0.039 Uiso 1 1 calc R . . . .
H01W H 0.027104 0.047782 0.583401 0.039 Uiso 1 1 calc R . . . .
C01L C 0.0255(7) -0.0942(5) 0.6364(5) 0.0327(16) Uani 1 1 d . . . . .
H01X H 0.010397 -0.131059 0.574627 0.039 Uiso 1 1 calc R . . . .
H01Y H 0.087829 -0.112295 0.687697 0.039 Uiso 1 1 calc R . . . .
C01M C 0.1430(7) 0.6377(6) 0.6436(6) 0.0376(18) Uani 1 1 d . . . . .
H01Z H 0.122485 0.687328 0.669892 0.045 Uiso 1 1 calc R . . . .

loop_
_atom_site_aniso_label
_atom_site_aniso_U_11
_atom_site_aniso_U_22
_atom_site_aniso_U_33
_atom_site_aniso_U_23
_atom_site_aniso_U_13
_atom_site_aniso_U_12
Br01 0.0234(4) 0.0242(5) 0.0417(5) 0.0093(3) 0.0078(3) 0.0102(3)
Br02 0.0883(7) 0.0350(5) 0.0493(6) 0.0131(4) 0.0444(5) 0.0347(5)
O003 0.031(2) 0.019(2) 0.035(3) 0.0099(19) 0.019(2) 0.012(2)
O004 0.032(3) 0.020(2) 0.041(3) 0.011(2) 0.025(2) 0.011(2)
O005 0.026(2) 0.020(2) 0.035(3) 0.0087(19) 0.001(2) 0.007(2)
O006 0.025(2) 0.019(2) 0.034(3) 0.0101(19) 0.0069(19) 0.009(2)
N007 0.027(3) 0.023(3) 0.026(3) 0.009(2) 0.013(2) 0.012(2)
N008 0.021(3) 0.012(3) 0.024(3) 0.006(2) 0.009(2) 0.006(2)
N009 0.033(3) 0.014(3) 0.024(3) 0.009(2) 0.018(2) 0.009(2)
N00A 0.022(3) 0.015(3) 0.033(3) 0.010(2) 0.009(2) 0.005(2)
C00B 0.021(3) 0.019(3) 0.022(3) 0.003(2) 0.013(2) 0.010(3)
C00C 0.020(3) 0.017(3) 0.030(3) 0.003(2) 0.012(3) 0.008(3)
C00D 0.029(3) 0.017(3) 0.021(3) 0.005(2) 0.015(3) 0.009(3)
C00E 0.026(3) 0.013(3) 0.023(3) 0.004(2) 0.008(3) 0.007(3)
C00F 0.018(3) 0.018(3) 0.028(3) 0.008(2) 0.010(2) 0.011(3)
C00G 0.019(3) 0.018(3) 0.024(3) 0.002(2) 0.009(2) 0.004(3)
C00H 0.020(3) 0.014(3) 0.027(3) 0.004(2) 0.012(2) 0.007(2)
C00I 0.023(3) 0.021(3) 0.017(3) 0.004(2) 0.006(3) 0.006(3)
C00J 0.022(3) 0.022(3) 0.037(4) 0.013(3) 0.017(3) 0.013(3)
C00K 0.043(4) 0.016(3) 0.033(4) 0.010(3) 0.017(3) 0.015(3)
C00L 0.028(3) 0.020(3) 0.030(4) 0.009(3) 0.017(3) 0.011(3)
C00M 0.030(4) 0.024(4) 0.027(4) 0.008(3) 0.013(3) 0.012(3)
C00N 0.026(3) 0.012(3) 0.030(4) 0.006(2) 0.011(3) 0.009(3)
C00O 0.021(3) 0.027(4) 0.031(4) -0.003(3) 0.007(3) 0.007(3)
C00P 0.031(4) 0.014(3) 0.033(4) 0.004(2) 0.021(3) 0.005(3)
C00Q 0.030(3) 0.025(4) 0.028(4) 0.013(3) 0.016(3) 0.019(3)
C00R 0.026(3) 0.019(3) 0.032(4) 0.003(3) 0.015(3) 0.012(3)
C00S 0.022(3) 0.023(4) 0.019(3) 0.007(2) 0.007(2) 0.009(3)
C00T 0.025(3) 0.013(3) 0.036(4) 0.003(3) 0.018(3) 0.006(3)
C00U 0.023(3) 0.017(3) 0.041(4) -0.003(3) 0.014(3) 0.005(3)
C00V 0.026(3) 0.013(3) 0.040(4) 0.004(3) 0.019(3) 0.006(3)
C00W 0.023(3) 0.018(3) 0.018(3) 0.001(2) 0.007(2) 0.007(3)
C00X 0.017(3) 0.016(3) 0.037(4) 0.009(3) 0.011(3) 0.009(3)
C00Y 0.018(3) 0.025(4) 0.043(4) 0.004(3) 0.012(3) 0.011(3)
C00Z 0.021(3) 0.023(4) 0.040(4) 0.002(3) 0.010(3) 0.014(3)
C010 0.025(3) 0.022(3) 0.029(4) 0.012(3) 0.015(3) 0.014(3)
C011 0.024(3) 0.020(4) 0.037(4) 0.008(3) 0.010(3) 0.011(3)
C012 0.028(3) 0.020(3) 0.032(4) 0.007(3) 0.016(3) 0.011(3)
C013 0.032(4) 0.023(4) 0.040(4) 0.012(3) 0.021(3) 0.012(3)
C014 0.031(4) 0.031(4) 0.029(4) 0.009(3) 0.008(3) 0.002(3)
C015 0.030(4) 0.044(4) 0.027(4) 0.006(3) 0.012(3) 0.020(3)
C016 0.031(4) 0.019(3) 0.023(4) 0.004(2) 0.005(3) 0.007(3)
C017 0.033(4) 0.052(5) 0.030(4) -0.007(3) 0.007(3) 0.027(4)
C018 0.027(3) 0.018(3) 0.034(4) 0.007(3) 0.011(3) 0.006(3)
C019 0.026(3) 0.027(4) 0.034(4) 0.008(3) 0.013(3) 0.005(3)
C01A 0.033(4) 0.013(3) 0.051(4) 0.011(3) 0.024(3) 0.009(3)
C01B 0.026(4) 0.019(4) 0.049(4) 0.015(3) 0.011(3) 0.011(3)
C01C 0.021(3) 0.009(3) 0.033(4) 0.007(2) 0.006(3) 0.005(3)
C01D 0.031(4) 0.026(4) 0.033(4) 0.006(3) 0.015(3) 0.012(3)
C01E 0.020(3) 0.024(4) 0.044(4) -0.015(3) 0.005(3) 0.005(3)
C01F 0.020(3) 0.022(4) 0.030(4) 0.009(3) 0.009(3) 0.008(3)
C01G 0.028(4) 0.014(3) 0.034(4) 0.005(3) 0.006(3) 0.002(3)
C01H 0.032(4) 0.016(4) 0.043(4) 0.008(3) 0.014(3) 0.004(3)
C01I 0.027(3) 0.020(4) 0.040(4) 0.008(3) 0.016(3) 0.007(3)
C01J 0.025(4) 0.028(4) 0.051(5) -0.001(3) 0.010(3) 0.009(3)
C01K 0.040(4) 0.013(3) 0.049(4) 0.007(3) 0.023(3) 0.012(3)
C01L 0.042(4) 0.014(4) 0.048(4) 0.007(3) 0.020(3) 0.016(3)
C01M 0.037(4) 0.020(4) 0.066(5) 0.010(3) 0.025(4) 0.017(3)

loop_
_atom_type_symbol
_atom_type_description
_atom_type_scat_dispersion_real
_atom_type_scat_dispersion_imag
_atom_type_scat_source
C C 0.0033 0.0016 'International Tables Vol C Tables 4.2.6.8 and 6.1.1.4'
H H 0.0000 0.0000 'International Tables Vol C Tables 4.2.6.8 and 6.1.1.4'
Br Br -0.2901 2.4595 'International Tables Vol C Tables 4.2.6.8 and 6.1.1.4'
N N 0.0061 0.0033 'International Tables Vol C Tables 4.2.6.8 and 6.1.1.4'
O O 0.0106 0.0060 'International Tables Vol C Tables 4.2.6.8 and 6.1.1.4'

loop_
_geom_angle_atom_site_label_1
_geom_angle_atom_site_label_2
_geom_angle_atom_site_label_3
_geom_angle
_geom_angle_site_symmetry_1
_geom_angle_site_symmetry_3
_geom_angle_publ_flag
C00Q N007 C00Z 109.5(5) . . ?
C00C N008 C00W 108.7(5) . . ?
C00J N009 C00V 123.2(5) . . ?
C00J N009 C010 110.6(5) . . ?
C010 N009 C00V 126.2(5) . . ?
C00I N00A C01C 125.4(5) . . ?
C01F N00A C00I 110.9(5) . . ?
C01F N00A C01C 123.4(5) . . ?
C00D C00B Br01 118.4(4) . . ?
C00K C00B Br01 119.3(5) . . ?
C00K C00B C00D 122.3(6) . . ?
N008 C00C C00G 109.1(5) . . ?
N008 C00C C00L 129.6(5) . . ?
C00G C00C C00L 121.3(5) . . ?
C00B C00D C00F 121.9(6) . . ?
C00B C00D C00M 117.4(5) . . ?
C00M C00D C00F 120.6(5) . . ?
C00H C00E C00I 122.5(5) . . ?
C00N C00E C00H 129.4(6) . . ?
C00N C00E C00I 108.2(5) . . ?
C00D C00F C00J 123.4(5) . . ?
C00X C00F C00D 128.4(6) . . ?
C00X C00F C00J 108.2(5) . . ?
C00C C00G C00R 119.6(6) . . ?
C00C C00G C00S 106.4(5) . . ?
C00R C00G C00S 133.8(6) . . ?
C016 C00H C00E 121.4(5) . . ?
C016 C00H C01D 117.4(6) . . ?
C01D C00H C00E 121.2(5) . . ?
O005 C00I N00A 126.2(6) . . ?
O005 C00I C00E 127.5(5) . . ?
N00A C00I C00E 106.4(5) . . ?
O003 C00J N009 124.5(6) . . ?
O003 C00J C00F 128.4(5) . . ?
N009 C00J C00F 107.1(5) . . ?
C00B C00K C00P 119.3(6) . . ?
C00O C00L C00C 116.9(6) . . ?
C019 C00M C00D 120.5(6) . . ?
C00E C00N C00W 131.0(6) . . ?
C00E C00N C01F 107.3(5) . . ?
C00W C00N C01F 121.7(6) . . ?
C00L C00O C00U 122.8(6) . . ?
C019 C00P C00K 120.3(6) . . ?
N007 C00Q C00T 109.7(6) . . ?
N007 C00Q C00X 120.8(6) . . ?
C00T C00Q C00X 129.5(6) . . ?
C00U C00R C00G 118.7(6) . . ?
C00W C00S C00G 106.7(5) . . ?
C00Q C00T C00Y 106.6(6) . . ?
C00R C00U C00O 120.6(6) . . ?
N009 C00V C011 111.3(5) . . ?
N009 C00V C012 111.4(5) . . ?
C012 C00V C011 112.4(5) . . ?
N008 C00W C00N 120.8(5) . . ?
C00S C00W N008 109.1(5) . . ?
C00S C00W C00N 130.0(6) . . ?
C00F C00X C00Q 130.0(6) . . ?
C00F C00X C010 108.3(5) . . ?
C00Q C00X C010 121.6(5) . . ?
C00T C00Y C00Z 107.9(6) . . ?
C01J C00Y C00T 133.8(6) . . ?
C01J C00Y C00Z 118.3(7) . . ?
N007 C00Z C00Y 106.4(6) . . ?
C015 C00Z N007 130.4(6) . . ?
C015 C00Z C00Y 123.2(6) . . ?
O004 C010 N009 126.2(6) . . ?
O004 C010 C00X 128.0(6) . . ?
N009 C010 C00X 105.8(5) . . ?
C01I C011 C00V 111.3(5) . . ?
C00V C012 C013 110.8(6) . . ?
C012 C013 C01A 111.2(5) . . ?
C016 C014 C01B 119.6(7) . . ?
C00Z C015 C017 117.9(7) . . ?
C00H C016 Br02 118.3(5) . . ?
C014 C016 Br02 119.2(5) . . ?
C014 C016 C00H 122.4(6) . . ?
C015 C017 C01E 120.0(7) . . ?
C01H C018 C01C 110.0(6) . . ?
C00P C019 C00M 120.1(6) . . ?
C01I C01A C013 110.2(5) . . ?
C014 C01B C01M 119.6(6) . . ?
N00A C01C C018 111.9(5) . . ?
N00A C01C C01K 111.7(5) . . ?
C01K C01C C018 112.3(5) . . ?
C01M C01D C00H 119.7(6) . . ?
C01J C01E C017 122.4(6) . . ?
O006 C01F N00A 126.2(6) . . ?
O006 C01F C00N 126.6(6) . . ?
N00A C01F C00N 107.2(5) . . ?
C01L C01G C01H 112.0(6) . . ?
C018 C01H C01G 111.0(6) . . ?
C01A C01I C011 110.7(6) . . ?
C01E C01J C00Y 118.2(7) . . ?
C01C C01K C01L 110.8(6) . . ?
C01G C01L C01K 111.4(6) . . ?
C01B C01M C01D 121.2(7) . . ?

loop_
_geom_bond_atom_site_label_1
_geom_bond_atom_site_label_2
_geom_bond_distance
_geom_bond_site_symmetry_2
_geom_bond_publ_flag
Br01 C00B 1.901(6) . ?
Br02 C016 1.903(7) . ?
O003 C00J 1.209(8) . ?
O004 C010 1.198(7) . ?
O005 C00I 1.210(7) . ?
O006 C01F 1.214(8) . ?
N007 C00Q 1.375(8) . ?
N007 C00Z 1.385(9) . ?
N008 C00C 1.360(8) . ?
N008 C00W 1.387(8) . ?
N009 C00J 1.393(8) . ?
N009 C00V 1.469(8) . ?
N009 C010 1.394(8) . ?
N00A C00I 1.397(8) . ?
N00A C01C 1.487(8) . ?
N00A C01F 1.360(8) . ?
C00B C00D 1.401(8) . ?
C00B C00K 1.369(9) . ?
C00C C00G 1.405(9) . ?
C00C C00L 1.417(9) . ?
C00D C00F 1.468(8) . ?
C00D C00M 1.401(9) . ?
C00E C00H 1.474(8) . ?
C00E C00I 1.508(9) . ?
C00E C00N 1.348(9) . ?
C00F C00J 1.490(9) . ?
C00F C00X 1.349(9) . ?
C00G C00R 1.414(9) . ?
C00G C00S 1.437(9) . ?
C00H C016 1.392(9) . ?
C00H C01D 1.404(9) . ?
C00K C00P 1.386(10) . ?
C00L C00O 1.361(9) . ?
C00M C019 1.392(9) . ?
C00N C00W 1.439(9) . ?
C00N C01F 1.523(9) . ?
C00O C00U 1.406(10) . ?
C00P C019 1.381(9) . ?
C00Q C00T 1.380(9) . ?
C00Q C00X 1.447(9) . ?
C00R C00U 1.370(9) . ?
C00S C00W 1.383(9) . ?
C00T C00Y 1.421(9) . ?
C00V C011 1.526(9) . ?
C00V C012 1.520(9) . ?
C00X C010 1.515(9) . ?
C00Y C00Z 1.424(9) . ?
C00Y C01J 1.412(10) . ?
C00Z C015 1.371(10) . ?
C011 C01I 1.522(9) . ?
C012 C013 1.522(9) . ?
C013 C01A 1.532(9) . ?
C014 C016 1.373(9) . ?
C014 C01B 1.374(11) . ?
C015 C017 1.388(11) . ?
C017 C01E 1.415(11) . ?
C018 C01C 1.525(9) . ?
C018 C01H 1.519(9) . ?
C01A C01I 1.522(9) . ?
C01B C01M 1.377(11) . ?
C01C C01K 1.503(9) . ?
C01D C01M 1.391(10) . ?
C01E C01J 1.375(11) . ?
C01G C01H 1.536(10) . ?
C01G C01L 1.515(10) . ?
C01K C01L 1.523(9) . ?
